data_1564269
loop_
_publ_author_name
'Speelman, Amy L.'
'Tran, Ba'
'Erickson, Jeremy D.'
'Vasiliu, Monica'
'Dixon, David A.'
'Bullock, R. Morris'

_publ_section_title
;
 Accelerating the Insertion Reactions of (NHC)Cu-H via Remote Ligand
 Functionalization
;
_journal_name_full 'Chemical Science'
_journal_paper_doi 10.1039/D1SC01911B
_journal_year 2021
_chemical_formula_moiety 'C71 H60 Cl Cu N2, C H2 Cl2'
_chemical_formula_sum 'C72 H62 Cl3 Cu N2'
_chemical_formula_weight 1125.12
_chemical_properties_physical Air-sensitive,Moisture-sensitive
_space_group_crystal_system monoclinic
_space_group_IT_number 14
_space_group_name_Hall '-P 2ybc'
_space_group_name_H-M_alt 'P 1 21/c 1'
_atom_sites_solution_hydrogens geom
_audit_creation_date 2020-11-03
_audit_creation_method
;
Olex2 1.3-alpha
(compiled 2020.10.28 svn.r5b043f8a for OlexSys, GUI svn.r6176)
;
_audit_update_record
;
2020-12-11 deposited with the CCDC.	2021-07-23 downloaded from the CCDC.
;
_cell_angle_alpha 90
_cell_angle_beta 91.726(4)
_cell_angle_gamma 90
_cell_formula_units_Z 4
_cell_length_a 12.9250(11)
_cell_length_b 18.7591(16)
_cell_length_c 24.0140(19)
_cell_measurement_reflns_used 9134
_cell_measurement_temperature 100.0
_cell_measurement_theta_max 27.65
_cell_measurement_theta_min 2.527
_cell_volume 5819.8(8)
_computing_cell_refinement 'SAINT v8.37A (Bruker, 2015)'
_computing_data_reduction 'SAINT v8.37A (Bruker, 2015)'
_computing_molecular_graphics 'Olex2 1.3-alpha (Dolomanov et al., 2009)'
_computing_publication_material 'Olex2 1.3-alpha (Dolomanov et al., 2009)'
_computing_structure_refinement 'SHELXL 2018/3 (Sheldrick, 2015)'
_diffrn_ambient_temperature 100.0
_diffrn_measured_fraction_theta_full 1.000
_diffrn_measured_fraction_theta_max 0.989
_diffrn_measurement_device_type 'Bruker APEX-II CCD'
_diffrn_measurement_method '\f and \w scans'
_diffrn_radiation_type MoK\a
_diffrn_radiation_wavelength 0.71073
_diffrn_reflns_av_R_equivalents 0.1010
_diffrn_reflns_av_unetI/netI 0.0528
_diffrn_reflns_Laue_measured_fraction_full 1.000
_diffrn_reflns_Laue_measured_fraction_max 0.989
_diffrn_reflns_limit_h_max 16
_diffrn_reflns_limit_h_min -16
_diffrn_reflns_limit_k_max 24
_diffrn_reflns_limit_k_min -24
_diffrn_reflns_limit_l_max 31
_diffrn_reflns_limit_l_min -30
_diffrn_reflns_number 159770
_diffrn_reflns_point_group_measured_fraction_full 1.000
_diffrn_reflns_point_group_measured_fraction_max 0.989
_diffrn_reflns_theta_full 25.242
_diffrn_reflns_theta_max 27.698
_diffrn_reflns_theta_min 1.914
_exptl_absorpt_coefficient_mu 0.558
_exptl_absorpt_correction_T_max 0.7077
_exptl_absorpt_correction_T_min 0.6148
_exptl_absorpt_correction_type multi-scan
_exptl_absorpt_process_details
;
SADABS-2014/5 (Bruker,2014/5) was used for absorption correction.
wR2(int) was 0.1601 before and 0.0985 after correction.
The Ratio of minimum to maximum transmission is 0.8687.
The \l/2 correction factor is 0.00150.
;
_exptl_crystal_colour 'clear colourless'
_exptl_crystal_colour_lustre clear
_exptl_crystal_colour_primary colourless
_exptl_crystal_density_diffrn 1.284
_exptl_crystal_description needle
_exptl_crystal_F_000 2352
_exptl_crystal_size_max 0.16
_exptl_crystal_size_mid 0.08
_exptl_crystal_size_min 0.07
_refine_diff_density_max 1.456
_refine_diff_density_min -1.402
_refine_diff_density_rms 0.118
_refine_ls_extinction_method none
_refine_ls_goodness_of_fit_ref 1.097
_refine_ls_hydrogen_treatment constr
_refine_ls_matrix_type full
_refine_ls_number_parameters 705
_refine_ls_number_reflns 13472
_refine_ls_number_restraints 0
_refine_ls_restrained_S_all 1.097
_refine_ls_R_factor_all 0.0958
_refine_ls_R_factor_gt 0.0781
_refine_ls_shift/su_max 0.001
_refine_ls_shift/su_mean 0.000
_refine_ls_structure_factor_coef Fsqd
_refine_ls_weighting_details 'w=1/[\s^2^(Fo^2^)+(0.0928P)^2^+27.2452P] where P=(Fo^2^+2Fc^2^)/3'
_refine_ls_weighting_scheme calc
_refine_ls_wR_factor_gt 0.2180
_refine_ls_wR_factor_ref 0.2297
_reflns_Friedel_coverage 0.000
_reflns_number_gt 10973
_reflns_number_total 13472
_reflns_threshold_expression 'I > 2\s(I)'
_cod_data_source_file d1sc01911b3.cif
_cod_data_source_block ba7_a
_cod_database_code 1564269
_shelx_shelxl_version_number 2018/3
_shelx_space_group_comment
;
The symmetry employed for this shelxl refinement is uniquely defined
by the following loop, which should always be used as a source of
symmetry information in preference to the above space-group names.
They are only intended as comments.
;
_shelx_estimated_absorpt_t_max 0.962
_shelx_estimated_absorpt_t_min 0.916
_olex2_refinement_description
;
1. Fixed Uiso
 At 1.2 times of:
  All C(H) groups, All C(H,H) groups
 At 1.5 times of:
  All C(H,H,H) groups
2.a Ternary CH refined with riding coordinates:
 C10(H10), C25(H25), C59(H59), C44(H44)
2.b Secondary CH2 refined with riding coordinates:
 C23(H23A,H23B), C57(H57A,H57B), C72(H72A,H72B)
2.c Aromatic/amide H refined with riding coordinates:
 C2(H2), C3(H3), C18(H18), C6(H6), C40(H40), C8(H8), C27(H27), C50(H50),
 C67(H67), C46(H46), C42(H42), C16(H16), C65(H65), C47(H47), C68(H68), C22(H22),
  C12(H12), C37(H37), C31(H31), C71(H71), C33(H33), C56(H56), C55(H55),
 C69(H69), C19(H19), C52(H52), C61(H61), C35(H35), C34(H34), C20(H20), C48(H48),
  C21(H21), C29(H29), C54(H54), C28(H28), C70(H70), C36(H36), C15(H15),
 C14(H14), C63(H63), C13(H13), C64(H64), C30(H30), C49(H49), C62(H62), C53(H53)
2.d Idealised Me refined as rotating group:
 C58(H58A,H58B,H58C), C24(H24A,H24B,H24C)
;
_olex2_submission_special_instructions 'No special instructions were received'

loop_
_space_group_symop_operation_xyz
'x, y, z'
'-x, y+1/2, -z+1/2'
'-x, -y, -z'
'x, -y-1/2, z-1/2'

loop_
_atom_site_label
_atom_site_type_symbol
_atom_site_fract_x
_atom_site_fract_y
_atom_site_fract_z
_atom_site_U_iso_or_equiv
_atom_site_adp_type
_atom_site_occupancy
_atom_site_site_symmetry_order
_atom_site_calc_flag
_atom_site_refinement_flags_posn
_atom_site_refinement_flags_adp
_atom_site_refinement_flags_occupancy
_atom_site_disorder_assembly
_atom_site_disorder_group
Cu1 Cu 0.10919(3) 0.25447(2) 0.74566(2) 0.01674(13) Uani 1 1 d . . . . .
Cl1 Cl 0.00853(9) 0.16746(6) 0.74675(5) 0.0334(3) Uani 1 1 d . . . . .
Cl3 Cl 0.80453(15) 0.30725(8) 0.78613(6) 0.0560(4) Uani 1 1 d . . . . .
Cl2 Cl 0.67792(14) 0.27141(10) 0.68889(9) 0.0749(6) Uani 1 1 d . . . . .
N2 N 0.3070(2) 0.32902(16) 0.74947(12) 0.0135(6) Uani 1 1 d . . . . .
N1 N 0.1803(2) 0.40186(16) 0.75286(12) 0.0133(6) Uani 1 1 d . . . . .
C7 C -0.1205(3) 0.4897(2) 0.74525(15) 0.0173(7) Uani 1 1 d . . . . .
C2 C 0.2696(3) 0.4425(2) 0.75561(15) 0.0163(7) Uani 1 1 d . . . . .
H2 H 0.273860 0.492900 0.758497 0.020 Uiso 1 1 calc R U . . .
C3 C 0.3492(3) 0.3967(2) 0.75339(14) 0.0161(7) Uani 1 1 d . . . . .
H3 H 0.420707 0.408499 0.754339 0.019 Uiso 1 1 calc R U . . .
C10 C 0.0883(3) 0.4281(2) 0.64530(15) 0.0170(7) Uani 1 1 d . . . . .
H10 H 0.137909 0.388757 0.654758 0.020 Uiso 1 1 calc R U . . .
C1 C 0.2017(3) 0.33103(19) 0.74879(14) 0.0130(6) Uani 1 1 d . . . . .
C39 C 0.3960(3) 0.2253(2) 0.78970(14) 0.0155(7) Uani 1 1 d . . . . .
C11 C 0.0163(3) 0.3995(2) 0.59911(15) 0.0181(7) Uani 1 1 d . . . . .
C17 C 0.1543(3) 0.4923(2) 0.62993(14) 0.0183(7) Uani 1 1 d . . . . .
C38 C 0.3651(3) 0.26501(19) 0.74251(15) 0.0137(7) Uani 1 1 d . . . . .
C25 C 0.0835(3) 0.4301(2) 0.85577(15) 0.0188(7) Uani 1 1 d . . . . .
H25 H 0.130545 0.388839 0.849189 0.023 Uiso 1 1 calc R U . . .
C23 C -0.2254(3) 0.5251(2) 0.74223(17) 0.0221(8) Uani 1 1 d . . . . .
H23A H -0.217696 0.573619 0.726718 0.027 Uiso 1 1 calc R U . . .
H23B H -0.251064 0.530029 0.780476 0.027 Uiso 1 1 calc R U . . .
C26 C 0.0060(3) 0.4048(2) 0.89809(15) 0.0200(8) Uani 1 1 d . . . . .
C32 C 0.1523(3) 0.4912(2) 0.87518(15) 0.0210(8) Uani 1 1 d . . . . .
C5 C 0.0294(3) 0.44280(19) 0.69805(14) 0.0149(7) Uani 1 1 d . . . . .
C59 C 0.3516(3) 0.2844(2) 0.63687(14) 0.0170(7) Uani 1 1 d . . . . .
H59 H 0.314174 0.327357 0.650546 0.020 Uiso 1 1 calc R U . . .
C9 C 0.0279(3) 0.4454(2) 0.80005(14) 0.0158(7) Uani 1 1 d . . . . .
C18 C 0.2421(3) 0.4811(2) 0.59829(16) 0.0232(8) Uani 1 1 d . . . . .
H18 H 0.256267 0.434635 0.584645 0.028 Uiso 1 1 calc R U . . .
C6 C -0.0698(3) 0.4721(2) 0.69655(15) 0.0174(7) Uani 1 1 d . . . . .
H6 H -0.103754 0.480287 0.661506 0.021 Uiso 1 1 calc R U . . .
C66 C 0.4414(3) 0.3121(2) 0.60343(14) 0.0182(7) Uani 1 1 d . . . . .
C51 C 0.4467(3) 0.2966(2) 0.87766(16) 0.0203(8) Uani 1 1 d . . . . .
C41 C 0.4825(3) 0.1425(2) 0.72835(16) 0.0193(7) Uani 1 1 d . . . . .
C45 C 0.3318(3) 0.1867(2) 0.88343(15) 0.0202(8) Uani 1 1 d . . . . .
C40 C 0.4544(3) 0.1638(2) 0.78145(15) 0.0188(7) Uani 1 1 d . . . . .
H40 H 0.475414 0.135782 0.812741 0.023 Uiso 1 1 calc R U . . .
C8 C -0.0707(3) 0.4748(2) 0.79616(15) 0.0187(7) Uani 1 1 d . . . . .
H8 H -0.105445 0.485239 0.829495 0.022 Uiso 1 1 calc R U . . .
C43 C 0.3903(3) 0.2443(2) 0.68844(14) 0.0149(7) Uani 1 1 d . . . . .
C44 C 0.3658(3) 0.2491(2) 0.84782(15) 0.0188(7) Uani 1 1 d . . . . .
H44 H 0.302966 0.279673 0.842087 0.023 Uiso 1 1 calc R U . . .
C27 C -0.0381(3) 0.4498(2) 0.93654(15) 0.0214(8) Uani 1 1 d . . . . .
H27 H -0.016420 0.498152 0.939036 0.026 Uiso 1 1 calc R U . . .
C50 C 0.2290(3) 0.1643(3) 0.87900(17) 0.0268(9) Uani 1 1 d . . . . .
H50 H 0.182040 0.187784 0.853945 0.032 Uiso 1 1 calc R U . . .
C4 C 0.0769(3) 0.43048(19) 0.75038(15) 0.0142(7) Uani 1 1 d . . . . .
C67 C 0.4903(3) 0.2707(2) 0.56348(16) 0.0227(8) Uani 1 1 d . . . . .
H67 H 0.465521 0.224068 0.555474 0.027 Uiso 1 1 calc R U . . .
C46 C 0.3987(3) 0.1521(2) 0.92088(16) 0.0237(8) Uani 1 1 d . . . . .
H46 H 0.468679 0.167247 0.924595 0.028 Uiso 1 1 calc R U . . .
C60 C 0.2722(3) 0.2412(2) 0.60226(15) 0.0186(7) Uani 1 1 d . . . . .
C42 C 0.4501(3) 0.1831(2) 0.68285(15) 0.0191(7) Uani 1 1 d . . . . .
H42 H 0.469302 0.168744 0.646664 0.023 Uiso 1 1 calc R U . . .
C16 C -0.0272(3) 0.4417(2) 0.55730(16) 0.0225(8) Uani 1 1 d . . . . .
H16 H -0.010084 0.490885 0.555503 0.027 Uiso 1 1 calc R U . . .
C65 C 0.2207(3) 0.1830(2) 0.62466(17) 0.0260(9) Uani 1 1 d . . . . .
H65 H 0.236731 0.168354 0.661784 0.031 Uiso 1 1 calc R U . . .
C47 C 0.3645(4) 0.0954(2) 0.95308(17) 0.0296(9) Uani 1 1 d . . . . .
H47 H 0.411146 0.072154 0.978448 0.035 Uiso 1 1 calc R U . . .
C68 C 0.5752(3) 0.2971(3) 0.53522(18) 0.0290(9) Uani 1 1 d . . . . .
H68 H 0.608852 0.268070 0.508866 0.035 Uiso 1 1 calc R U . . .
C57 C 0.5465(3) 0.0764(2) 0.71905(17) 0.0247(9) Uani 1 1 d . . . . .
H57A H 0.558411 0.051850 0.755156 0.030 Uiso 1 1 calc R U . . .
H57B H 0.614731 0.090769 0.705151 0.030 Uiso 1 1 calc R U . . .
C22 C 0.1349(3) 0.5610(2) 0.64879(17) 0.0245(8) Uani 1 1 d . . . . .
H22 H 0.075305 0.569968 0.669952 0.029 Uiso 1 1 calc R U . . .
C12 C -0.0082(3) 0.3271(2) 0.60018(18) 0.0265(9) Uani 1 1 d . . . . .
H12 H 0.022945 0.297275 0.627929 0.032 Uiso 1 1 calc R U . . .
C37 C 0.2416(3) 0.4759(3) 0.90707(17) 0.0279(9) Uani 1 1 d . . . . .
H37 H 0.256158 0.427955 0.917445 0.033 Uiso 1 1 calc R U . . .
C31 C -0.0259(4) 0.3341(2) 0.89544(17) 0.0286(9) Uani 1 1 d . . . . .
H31 H 0.004307 0.302492 0.869601 0.034 Uiso 1 1 calc R U . . .
C71 C 0.4786(3) 0.3810(2) 0.61331(16) 0.0231(8) Uani 1 1 d . . . . .
H71 H 0.446332 0.410036 0.640191 0.028 Uiso 1 1 calc R U . . .
C33 C 0.1316(3) 0.5619(2) 0.86099(17) 0.0258(9) Uani 1 1 d . . . . .
H33 H 0.071191 0.573406 0.839348 0.031 Uiso 1 1 calc R U . . .
C56 C 0.4210(4) 0.3270(2) 0.92836(16) 0.0250(8) Uani 1 1 d . . . . .
H56 H 0.356071 0.316358 0.943863 0.030 Uiso 1 1 calc R U . . .
C55 C 0.4888(4) 0.3723(2) 0.95638(18) 0.0303(10) Uani 1 1 d . . . . .
H55 H 0.469743 0.392977 0.990703 0.036 Uiso 1 1 calc R U . . .
C69 C 0.6100(3) 0.3661(3) 0.54596(19) 0.0323(10) Uani 1 1 d . . . . .
H69 H 0.667205 0.384360 0.526554 0.039 Uiso 1 1 calc R U . . .
C19 C 0.3086(3) 0.5365(3) 0.58659(18) 0.0300(10) Uani 1 1 d . . . . .
H19 H 0.367990 0.527862 0.565197 0.036 Uiso 1 1 calc R U . . .
C52 C 0.5428(4) 0.3117(3) 0.85640(17) 0.0291(9) Uani 1 1 d . . . . .
H52 H 0.561841 0.291332 0.821953 0.035 Uiso 1 1 calc R U . . .
C61 C 0.2457(3) 0.2623(2) 0.54784(16) 0.0240(8) Uani 1 1 d . . . . .
H61 H 0.279021 0.302414 0.532175 0.029 Uiso 1 1 calc R U . . .
C35 C 0.2890(4) 0.5998(3) 0.90961(19) 0.0341(11) Uani 1 1 d . . . . .
H35 H 0.335435 0.636696 0.920912 0.041 Uiso 1 1 calc R U . . .
C34 C 0.1997(4) 0.6158(3) 0.87859(18) 0.0324(10) Uani 1 1 d . . . . .
H34 H 0.184725 0.664003 0.869181 0.039 Uiso 1 1 calc R U . . .
C20 C 0.2892(4) 0.6045(3) 0.60587(19) 0.0312(10) Uani 1 1 d . . . . .
H20 H 0.335043 0.642501 0.597959 0.037 Uiso 1 1 calc R U . . .
C48 C 0.2627(4) 0.0730(3) 0.94809(18) 0.0336(11) Uani 1 1 d . . . . .
H48 H 0.239455 0.034225 0.969850 0.040 Uiso 1 1 calc R U . . .
C21 C 0.2019(4) 0.6168(2) 0.63692(19) 0.0308(10) Uani 1 1 d . . . . .
H21 H 0.187890 0.663463 0.650108 0.037 Uiso 1 1 calc R U . . .
C29 C -0.1462(4) 0.3544(3) 0.96794(17) 0.0320(10) Uani 1 1 d . . . . .
H29 H -0.198813 0.337257 0.991265 0.038 Uiso 1 1 calc R U . . .
C54 C 0.5837(4) 0.3878(3) 0.9349(2) 0.0361(11) Uani 1 1 d . . . . .
H54 H 0.629796 0.419622 0.953869 0.043 Uiso 1 1 calc R U . . .
C28 C -0.1140(3) 0.4245(3) 0.97160(16) 0.0268(9) Uani 1 1 d . . . . .
H28 H -0.143691 0.455570 0.998006 0.032 Uiso 1 1 calc R U . . .
C70 C 0.5620(4) 0.4081(3) 0.58453(18) 0.0324(10) Uani 1 1 d . . . . .
H70 H 0.585680 0.455294 0.591492 0.039 Uiso 1 1 calc R U . . .
C36 C 0.3098(4) 0.5299(3) 0.92395(19) 0.0337(10) Uani 1 1 d . . . . .
H36 H 0.370661 0.518566 0.945316 0.040 Uiso 1 1 calc R U . . .
C15 C -0.0966(3) 0.4120(2) 0.51747(17) 0.0265(9) Uani 1 1 d . . . . .
H15 H -0.126500 0.441098 0.488892 0.032 Uiso 1 1 calc R U . . .
C14 C -0.1212(4) 0.3410(3) 0.51991(18) 0.0311(10) Uani 1 1 d . . . . .
H14 H -0.168520 0.321256 0.493078 0.037 Uiso 1 1 calc R U . . .
C63 C 0.1214(4) 0.1669(3) 0.53868(19) 0.0327(10) Uani 1 1 d . . . . .
H63 H 0.071137 0.141334 0.517040 0.039 Uiso 1 1 calc R U . . .
C13 C -0.0779(4) 0.2979(3) 0.5610(2) 0.0324(10) Uani 1 1 d . . . . .
H13 H -0.095469 0.248822 0.562566 0.039 Uiso 1 1 calc R U . . .
C58 C 0.4955(4) 0.0242(2) 0.67755(18) 0.0319(10) Uani 1 1 d . . . . .
H58A H 0.477749 0.049189 0.642740 0.048 Uiso 1 1 calc R U . . .
H58B H 0.432550 0.004590 0.693350 0.048 Uiso 1 1 calc R U . . .
H58C H 0.543782 -0.014728 0.670005 0.048 Uiso 1 1 calc R U . . .
C64 C 0.1459(4) 0.1462(3) 0.5930(2) 0.0343(10) Uani 1 1 d . . . . .
H64 H 0.111366 0.106674 0.608748 0.041 Uiso 1 1 calc R U . . .
C30 C -0.1014(4) 0.3095(3) 0.93029(18) 0.0368(11) Uani 1 1 d . . . . .
H30 H -0.122571 0.261021 0.928196 0.044 Uiso 1 1 calc R U . . .
C49 C 0.1946(4) 0.1072(3) 0.91135(19) 0.0353(11) Uani 1 1 d . . . . .
H49 H 0.124576 0.092064 0.908050 0.042 Uiso 1 1 calc R U . . .
C62 C 0.1714(4) 0.2254(3) 0.51634(18) 0.0300(10) Uani 1 1 d . . . . .
H62 H 0.154601 0.240221 0.479339 0.036 Uiso 1 1 calc R U . . .
C24 C -0.3056(4) 0.4850(3) 0.7070(2) 0.0368(11) Uani 1 1 d . . . . .
H24A H -0.279350 0.477447 0.669625 0.055 Uiso 1 1 calc R U . . .
H24B H -0.369689 0.512822 0.704429 0.055 Uiso 1 1 calc R U . . .
H24C H -0.319435 0.438772 0.724321 0.055 Uiso 1 1 calc R U . . .
C53 C 0.6113(4) 0.3562(3) 0.8852(2) 0.0353(11) Uani 1 1 d . . . . .
H53 H 0.677692 0.365291 0.870746 0.042 Uiso 1 1 calc R U . . .
C72 C 0.8040(4) 0.2915(3) 0.7144(2) 0.0372(11) Uani 1 1 d . . . . .
H72A H 0.850801 0.251133 0.706465 0.045 Uiso 1 1 calc R U . . .
H72B H 0.830112 0.334158 0.695020 0.045 Uiso 1 1 calc R U . . .

loop_
_atom_site_aniso_label
_atom_site_aniso_U_11
_atom_site_aniso_U_22
_atom_site_aniso_U_33
_atom_site_aniso_U_23
_atom_site_aniso_U_13
_atom_site_aniso_U_12
Cu1 0.0152(2) 0.0146(2) 0.0203(2) 0.00048(17) -0.00024(17) -0.00152(17)
Cl1 0.0286(5) 0.0244(5) 0.0471(7) 0.0018(4) -0.0015(5) -0.0086(4)
Cl3 0.0865(12) 0.0474(8) 0.0337(7) -0.0049(6) -0.0030(7) 0.0100(8)
Cl2 0.0513(9) 0.0656(11) 0.1052(15) -0.0375(10) -0.0402(10) 0.0152(8)
N2 0.0139(14) 0.0148(14) 0.0117(13) -0.0008(11) -0.0001(10) 0.0004(11)
N1 0.0140(14) 0.0149(14) 0.0110(13) -0.0006(11) 0.0003(10) 0.0015(11)
C7 0.0187(18) 0.0191(18) 0.0141(16) 0.0001(13) 0.0019(13) 0.0026(14)
C2 0.0183(17) 0.0161(17) 0.0146(16) -0.0014(13) 0.0011(13) -0.0010(14)
C3 0.0170(17) 0.0183(17) 0.0130(16) -0.0023(13) 0.0007(13) -0.0041(14)
C10 0.0170(17) 0.0207(18) 0.0134(16) -0.0002(13) 0.0021(13) 0.0050(14)
C1 0.0134(16) 0.0167(17) 0.0090(15) 0.0003(12) 0.0001(12) 0.0039(13)
C39 0.0143(16) 0.0233(18) 0.0089(15) 0.0015(13) -0.0010(12) 0.0028(14)
C11 0.0209(18) 0.0219(19) 0.0117(16) -0.0023(14) 0.0029(13) 0.0027(15)
C17 0.0216(18) 0.0236(19) 0.0096(15) 0.0019(13) -0.0003(13) 0.0003(15)
C38 0.0121(15) 0.0143(16) 0.0146(16) -0.0006(13) 0.0000(12) 0.0012(13)
C25 0.0230(19) 0.0230(19) 0.0105(16) 0.0010(13) 0.0012(14) 0.0073(15)
C23 0.0185(18) 0.027(2) 0.0209(18) -0.0008(15) 0.0023(14) 0.0067(16)
C26 0.0224(19) 0.028(2) 0.0093(16) 0.0014(14) -0.0019(13) 0.0030(16)
C32 0.0201(18) 0.030(2) 0.0134(17) -0.0005(15) 0.0036(14) 0.0047(16)
C5 0.0180(17) 0.0149(16) 0.0117(16) -0.0008(12) 0.0016(13) 0.0019(13)
C59 0.0192(18) 0.0252(19) 0.0066(15) 0.0007(13) 0.0024(13) 0.0013(15)
C9 0.0194(17) 0.0170(17) 0.0112(16) 0.0006(13) 0.0011(13) 0.0036(14)
C18 0.025(2) 0.031(2) 0.0139(17) 0.0035(15) 0.0011(14) 0.0028(17)
C6 0.0171(17) 0.0204(18) 0.0148(17) 0.0008(13) 0.0000(13) 0.0043(14)
C66 0.0184(17) 0.026(2) 0.0100(15) 0.0037(14) -0.0023(13) -0.0035(15)
C51 0.0243(19) 0.0209(18) 0.0154(17) 0.0024(14) -0.0017(14) 0.0027(15)
C41 0.0185(18) 0.0218(19) 0.0178(18) 0.0012(14) 0.0020(14) 0.0030(15)
C45 0.028(2) 0.0234(19) 0.0097(16) -0.0020(14) 0.0030(14) 0.0000(16)
C40 0.0176(17) 0.026(2) 0.0130(16) 0.0048(14) 0.0009(13) 0.0031(15)
C8 0.0187(18) 0.0216(19) 0.0157(17) -0.0010(14) 0.0023(14) 0.0056(14)
C43 0.0149(16) 0.0200(18) 0.0098(15) 0.0004(13) 0.0017(12) -0.0010(14)
C44 0.0234(19) 0.0228(19) 0.0103(16) 0.0011(14) 0.0007(13) 0.0058(15)
C27 0.0230(19) 0.028(2) 0.0130(17) 0.0016(15) -0.0005(14) 0.0023(16)
C50 0.023(2) 0.041(3) 0.0165(18) -0.0032(17) 0.0021(15) -0.0052(18)
C4 0.0130(16) 0.0141(16) 0.0156(17) -0.0005(13) 0.0003(13) 0.0026(13)
C67 0.026(2) 0.030(2) 0.0125(17) 0.0037(15) 0.0022(14) 0.0003(16)
C46 0.030(2) 0.027(2) 0.0139(17) -0.0002(15) 0.0009(15) 0.0012(17)
C60 0.0198(18) 0.0232(19) 0.0129(16) -0.0004(14) 0.0015(13) 0.0035(15)
C42 0.0226(18) 0.0238(19) 0.0111(16) 0.0011(14) 0.0044(13) 0.0038(15)
C16 0.025(2) 0.026(2) 0.0166(18) -0.0006(15) -0.0003(15) 0.0009(16)
C65 0.027(2) 0.032(2) 0.0188(19) 0.0040(16) -0.0014(15) -0.0053(18)
C47 0.047(3) 0.023(2) 0.0186(19) 0.0007(16) 0.0023(18) 0.0021(19)
C68 0.024(2) 0.043(3) 0.020(2) 0.0069(18) 0.0062(16) 0.0070(19)
C57 0.028(2) 0.028(2) 0.0182(18) 0.0056(15) 0.0055(15) 0.0115(17)
C22 0.026(2) 0.027(2) 0.0209(19) -0.0003(16) 0.0051(15) 0.0001(17)
C12 0.032(2) 0.025(2) 0.022(2) -0.0005(16) -0.0030(16) -0.0001(17)
C37 0.024(2) 0.039(2) 0.0202(19) -0.0026(17) 0.0007(16) 0.0081(18)
C31 0.043(3) 0.027(2) 0.0159(18) 0.0014(15) 0.0011(17) 0.0024(19)
C71 0.029(2) 0.024(2) 0.0156(17) 0.0026(15) -0.0036(15) -0.0024(16)
C33 0.030(2) 0.028(2) 0.0198(19) 0.0006(16) 0.0019(16) 0.0003(17)
C56 0.035(2) 0.026(2) 0.0138(18) 0.0015(15) 0.0009(15) 0.0001(17)
C55 0.045(3) 0.027(2) 0.0190(19) -0.0040(16) -0.0018(18) 0.0008(19)
C69 0.022(2) 0.049(3) 0.026(2) 0.016(2) 0.0012(16) -0.0099(19)
C19 0.020(2) 0.045(3) 0.025(2) 0.0102(19) 0.0039(16) -0.0012(19)
C52 0.031(2) 0.038(3) 0.0178(19) -0.0030(17) -0.0006(16) -0.0028(19)
C61 0.023(2) 0.034(2) 0.0144(18) 0.0049(16) -0.0013(14) 0.0032(17)
C35 0.029(2) 0.050(3) 0.024(2) -0.010(2) 0.0093(17) -0.014(2)
C34 0.042(3) 0.032(2) 0.023(2) 0.0000(17) 0.0067(18) -0.004(2)
C20 0.029(2) 0.036(2) 0.029(2) 0.0090(18) 0.0008(17) -0.0109(19)
C48 0.055(3) 0.029(2) 0.017(2) 0.0001(16) 0.0091(19) -0.013(2)
C21 0.042(3) 0.024(2) 0.026(2) 0.0006(17) 0.0021(18) -0.0051(19)
C29 0.032(2) 0.049(3) 0.0143(18) 0.0093(18) 0.0006(16) -0.011(2)
C54 0.043(3) 0.037(3) 0.027(2) -0.0071(19) -0.009(2) -0.009(2)
C28 0.026(2) 0.043(3) 0.0117(17) -0.0016(16) 0.0021(15) 0.0015(18)
C70 0.035(2) 0.038(3) 0.024(2) 0.0107(18) -0.0070(18) -0.015(2)
C36 0.023(2) 0.050(3) 0.028(2) -0.010(2) -0.0008(17) 0.001(2)
C15 0.029(2) 0.032(2) 0.0180(19) -0.0004(16) -0.0030(16) 0.0016(18)
C14 0.030(2) 0.040(3) 0.023(2) -0.0110(18) -0.0017(17) -0.0023(19)
C63 0.029(2) 0.042(3) 0.027(2) -0.0029(19) -0.0082(17) -0.007(2)
C13 0.037(2) 0.029(2) 0.031(2) -0.0065(18) -0.0023(19) -0.0058(19)
C58 0.045(3) 0.027(2) 0.024(2) 0.0016(17) 0.0066(19) 0.009(2)
C64 0.038(3) 0.036(3) 0.029(2) 0.0072(19) -0.0052(19) -0.012(2)
C30 0.057(3) 0.034(3) 0.019(2) 0.0059(18) -0.001(2) -0.014(2)
C49 0.039(3) 0.042(3) 0.025(2) -0.0048(19) 0.0084(19) -0.017(2)
C62 0.030(2) 0.043(3) 0.0170(19) 0.0016(18) -0.0047(16) -0.003(2)
C24 0.024(2) 0.049(3) 0.037(3) -0.018(2) -0.0028(18) 0.010(2)
C53 0.031(2) 0.044(3) 0.031(2) -0.005(2) -0.0022(19) -0.004(2)
C72 0.029(2) 0.044(3) 0.038(3) -0.006(2) 0.0002(19) -0.002(2)

loop_
_atom_type_symbol
_atom_type_description
_atom_type_scat_dispersion_real
_atom_type_scat_dispersion_imag
_atom_type_scat_source
C C 0.0033 0.0016 'International Tables Vol C Tables 4.2.6.8 and 6.1.1.4'
H H 0.0000 0.0000 'International Tables Vol C Tables 4.2.6.8 and 6.1.1.4'
Cl Cl 0.1484 0.1585 'International Tables Vol C Tables 4.2.6.8 and 6.1.1.4'
Cu Cu 0.3201 1.2651 'International Tables Vol C Tables 4.2.6.8 and 6.1.1.4'
N N 0.0061 0.0033 'International Tables Vol C Tables 4.2.6.8 and 6.1.1.4'

loop_
_geom_angle_atom_site_label_1
_geom_angle_atom_site_label_2
_geom_angle_atom_site_label_3
_geom_angle
_geom_angle_site_symmetry_1
_geom_angle_site_symmetry_3
_geom_angle_publ_flag
C1 Cu1 Cl1 176.77(11) . . ?
C3 N2 C38 124.9(3) . . ?
C1 N2 C3 111.5(3) . . ?
C1 N2 C38 123.4(3) . . ?
C2 N1 C4 124.7(3) . . ?
C1 N1 C2 111.7(3) . . ?
C1 N1 C4 123.4(3) . . ?
C6 C7 C23 120.5(3) . . ?
C8 C7 C23 121.4(3) . . ?
C8 C7 C6 118.1(3) . . ?
N1 C2 H2 126.7 . . ?
C3 C2 N1 106.6(3) . . ?
C3 C2 H2 126.7 . . ?
N2 C3 H3 126.6 . . ?
C2 C3 N2 106.8(3) . . ?
C2 C3 H3 126.6 . . ?
C11 C10 H10 106.1 . . ?
C11 C10 C17 115.8(3) . . ?
C17 C10 H10 106.1 . . ?
C5 C10 H10 106.1 . . ?
C5 C10 C11 111.1(3) . . ?
C5 C10 C17 110.9(3) . . ?
N2 C1 Cu1 128.1(3) . . ?
N1 C1 Cu1 128.5(3) . . ?
N1 C1 N2 103.4(3) . . ?
C38 C39 C44 120.5(3) . . ?
C40 C39 C38 117.8(3) . . ?
C40 C39 C44 121.7(3) . . ?
C16 C11 C10 123.4(4) . . ?
C16 C11 C12 118.9(4) . . ?
C12 C11 C10 117.7(3) . . ?
C18 C17 C10 118.7(4) . . ?
C22 C17 C10 122.9(3) . . ?
C22 C17 C18 118.2(4) . . ?
C39 C38 N2 119.3(3) . . ?
C43 C38 N2 118.6(3) . . ?
C43 C38 C39 122.1(3) . . ?
C26 C25 H25 106.2 . . ?
C26 C25 C9 110.0(3) . . ?
C32 C25 H25 106.2 . . ?
C32 C25 C26 115.0(3) . . ?
C32 C25 C9 112.6(3) . . ?
C9 C25 H25 106.2 . . ?
C7 C23 H23A 108.8 . . ?
C7 C23 H23B 108.8 . . ?
C7 C23 C24 113.9(3) . . ?
H23A C23 H23B 107.7 . . ?
C24 C23 H23A 108.8 . . ?
C24 C23 H23B 108.8 . . ?
C27 C26 C25 123.0(4) . . ?
C27 C26 C31 119.0(4) . . ?
C31 C26 C25 117.8(4) . . ?
C37 C32 C25 118.8(4) . . ?
C33 C32 C25 122.5(4) . . ?
C33 C32 C37 118.7(4) . . ?
C6 C5 C10 122.1(3) . . ?
C6 C5 C4 117.7(3) . . ?
C4 C5 C10 120.0(3) . . ?
C66 C59 H59 106.4 . . ?
C66 C59 C60 113.7(3) . . ?
C43 C59 H59 106.4 . . ?
C43 C59 C66 111.2(3) . . ?
C43 C59 C60 112.2(3) . . ?
C60 C59 H59 106.4 . . ?
C8 C9 C25 122.7(3) . . ?
C8 C9 C4 117.4(3) . . ?
C4 C9 C25 119.9(3) . . ?
C17 C18 H18 119.5 . . ?
C19 C18 C17 121.0(4) . . ?
C19 C18 H18 119.5 . . ?
C7 C6 H6 119.1 . . ?
C5 C6 C7 121.7(3) . . ?
C5 C6 H6 119.1 . . ?
C67 C66 C59 122.7(4) . . ?
C71 C66 C59 119.3(4) . . ?
C71 C66 C67 118.0(4) . . ?
C56 C51 C44 117.9(4) . . ?
C52 C51 C44 123.5(4) . . ?
C52 C51 C56 118.5(4) . . ?
C40 C41 C57 122.0(3) . . ?
C42 C41 C40 118.8(4) . . ?
C42 C41 C57 119.2(3) . . ?
C50 C45 C44 118.7(4) . . ?
C46 C45 C44 122.6(4) . . ?
C46 C45 C50 118.8(4) . . ?
C39 C40 H40 119.2 . . ?
C41 C40 C39 121.6(3) . . ?
C41 C40 H40 119.2 . . ?
C7 C8 H8 118.8 . . ?
C9 C8 C7 122.5(3) . . ?
C9 C8 H8 118.8 . . ?
C38 C43 C59 122.4(3) . . ?
C42 C43 C38 117.6(3) . . ?
C42 C43 C59 120.0(3) . . ?
C39 C44 C51 114.0(3) . . ?
C39 C44 H44 105.7 . . ?
C51 C44 H44 105.7 . . ?
C45 C44 C39 112.0(3) . . ?
C45 C44 C51 112.9(3) . . ?
C45 C44 H44 105.7 . . ?
C26 C27 H27 119.8 . . ?
C26 C27 C28 120.3(4) . . ?
C28 C27 H27 119.8 . . ?
C45 C50 H50 119.8 . . ?
C45 C50 C49 120.3(4) . . ?
C49 C50 H50 119.8 . . ?
C5 C4 N1 118.6(3) . . ?
C9 C4 N1 118.9(3) . . ?
C9 C4 C5 122.4(3) . . ?
C66 C67 H67 119.5 . . ?
C68 C67 C66 121.0(4) . . ?
C68 C67 H67 119.5 . . ?
C45 C46 H46 119.5 . . ?
C45 C46 C47 120.9(4) . . ?
C47 C46 H46 119.5 . . ?
C65 C60 C59 121.6(3) . . ?
C65 C60 C61 118.4(4) . . ?
C61 C60 C59 119.9(4) . . ?
C41 C42 C43 122.2(3) . . ?
C41 C42 H42 118.9 . . ?
C43 C42 H42 118.9 . . ?
C11 C16 H16 119.9 . . ?
C11 C16 C15 120.2(4) . . ?
C15 C16 H16 119.9 . . ?
C60 C65 H65 119.7 . . ?
C60 C65 C64 120.6(4) . . ?
C64 C65 H65 119.7 . . ?
C46 C47 H47 120.0 . . ?
C48 C47 C46 120.0(4) . . ?
C48 C47 H47 120.0 . . ?
C67 C68 H68 120.2 . . ?
C69 C68 C67 119.5(4) . . ?
C69 C68 H68 120.2 . . ?
C41 C57 H57A 108.9 . . ?
C41 C57 H57B 108.9 . . ?
C41 C57 C58 113.3(4) . . ?
H57A C57 H57B 107.7 . . ?
C58 C57 H57A 108.9 . . ?
C58 C57 H57B 108.9 . . ?
C17 C22 H22 119.7 . . ?
C17 C22 C21 120.6(4) . . ?
C21 C22 H22 119.7 . . ?
C11 C12 H12 119.6 . . ?
C13 C12 C11 120.8(4) . . ?
C13 C12 H12 119.6 . . ?
C32 C37 H37 119.5 . . ?
C32 C37 C36 121.0(4) . . ?
C36 C37 H37 119.5 . . ?
C26 C31 H31 119.9 . . ?
C30 C31 C26 120.3(4) . . ?
C30 C31 H31 119.9 . . ?
C66 C71 H71 119.3 . . ?
C70 C71 C66 121.3(4) . . ?
C70 C71 H71 119.3 . . ?
C32 C33 H33 120.0 . . ?
C32 C33 C34 120.0(4) . . ?
C34 C33 H33 120.0 . . ?
C51 C56 H56 119.5 . . ?
C55 C56 C51 120.9(4) . . ?
C55 C56 H56 119.5 . . ?
C56 C55 H55 119.8 . . ?
C54 C55 C56 120.4(4) . . ?
C54 C55 H55 119.8 . . ?
C68 C69 H69 119.8 . . ?
C70 C69 C68 120.5(4) . . ?
C70 C69 H69 119.8 . . ?
C18 C19 H19 119.8 . . ?
C20 C19 C18 120.3(4) . . ?
C20 C19 H19 119.8 . . ?
C51 C52 H52 119.8 . . ?
C51 C52 C53 120.3(4) . . ?
C53 C52 H52 119.8 . . ?
C60 C61 H61 119.6 . . ?
C62 C61 C60 120.9(4) . . ?
C62 C61 H61 119.6 . . ?
C34 C35 H35 120.2 . . ?
C36 C35 H35 120.2 . . ?
C36 C35 C34 119.5(4) . . ?
C33 C34 H34 119.6 . . ?
C35 C34 C33 120.7(5) . . ?
C35 C34 H34 119.6 . . ?
C19 C20 H20 120.3 . . ?
C19 C20 C21 119.5(4) . . ?
C21 C20 H20 120.3 . . ?
C47 C48 H48 120.0 . . ?
C47 C48 C49 119.9(4) . . ?
C49 C48 H48 120.0 . . ?
C22 C21 H21 119.8 . . ?
C20 C21 C22 120.3(4) . . ?
C20 C21 H21 119.8 . . ?
C28 C29 H29 120.2 . . ?
C30 C29 H29 120.2 . . ?
C30 C29 C28 119.5(4) . . ?
C55 C54 H54 120.4 . . ?
C55 C54 C53 119.2(4) . . ?
C53 C54 H54 120.4 . . ?
C27 C28 H28 120.0 . . ?
C29 C28 C27 120.1(4) . . ?
C29 C28 H28 120.0 . . ?
C71 C70 H70 120.1 . . ?
C69 C70 C71 119.7(4) . . ?
C69 C70 H70 120.1 . . ?
C37 C36 H36 120.0 . . ?
C35 C36 C37 120.1(4) . . ?
C35 C36 H36 120.0 . . ?
C16 C15 H15 120.0 . . ?
C14 C15 C16 120.0(4) . . ?
C14 C15 H15 120.0 . . ?
C15 C14 H14 119.7 . . ?
C15 C14 C13 120.6(4) . . ?
C13 C14 H14 119.7 . . ?
C64 C63 H63 120.4 . . ?
C64 C63 C62 119.2(4) . . ?
C62 C63 H63 120.4 . . ?
C12 C13 H13 120.2 . . ?
C14 C13 C12 119.5(4) . . ?
C14 C13 H13 120.2 . . ?
C57 C58 H58A 109.5 . . ?
C57 C58 H58B 109.5 . . ?
C57 C58 H58C 109.5 . . ?
H58A C58 H58B 109.5 . . ?
H58A C58 H58C 109.5 . . ?
H58B C58 H58C 109.5 . . ?
C65 C64 H64 119.7 . . ?
C63 C64 C65 120.5(4) . . ?
C63 C64 H64 119.7 . . ?
C31 C30 H30 119.6 . . ?
C29 C30 C31 120.8(5) . . ?
C29 C30 H30 119.6 . . ?
C50 C49 H49 120.0 . . ?
C48 C49 C50 120.0(4) . . ?
C48 C49 H49 120.0 . . ?
C61 C62 H62 119.8 . . ?
C63 C62 C61 120.3(4) . . ?
C63 C62 H62 119.8 . . ?
C23 C24 H24A 109.5 . . ?
C23 C24 H24B 109.5 . . ?
C23 C24 H24C 109.5 . . ?
H24A C24 H24B 109.5 . . ?
H24A C24 H24C 109.5 . . ?
H24B C24 H24C 109.5 . . ?
C52 C53 C54 120.5(5) . . ?
C52 C53 H53 119.7 . . ?
C54 C53 H53 119.7 . . ?
Cl3 C72 Cl2 110.7(3) . . ?
Cl3 C72 H72A 109.5 . . ?
Cl3 C72 H72B 109.5 . . ?
Cl2 C72 H72A 109.5 . . ?
Cl2 C72 H72B 109.5 . . ?
H72A C72 H72B 108.1 . . ?

loop_
_geom_bond_atom_site_label_1
_geom_bond_atom_site_label_2
_geom_bond_distance
_geom_bond_site_symmetry_2
_geom_bond_publ_flag
Cu1 Cl1 2.0880(11) . ?
Cu1 C1 1.868(4) . ?
Cl3 C72 1.749(5) . ?
Cl2 C72 1.764(5) . ?
N2 C3 1.384(5) . ?
N2 C1 1.362(4) . ?
N2 C38 1.429(5) . ?
N1 C2 1.384(5) . ?
N1 C1 1.361(5) . ?
N1 C4 1.440(4) . ?
C7 C23 1.510(5) . ?
C7 C6 1.397(5) . ?
C7 C8 1.392(5) . ?
C2 H2 0.9500 . ?
C2 C3 1.342(5) . ?
C3 H3 0.9500 . ?
C10 H10 1.0000 . ?
C10 C11 1.524(5) . ?
C10 C17 1.527(5) . ?
C10 C5 1.522(5) . ?
C39 C38 1.404(5) . ?
C39 C40 1.395(5) . ?
C39 C44 1.528(5) . ?
C11 C16 1.385(5) . ?
C11 C12 1.395(6) . ?
C17 C18 1.400(5) . ?
C17 C22 1.392(6) . ?
C38 C43 1.403(5) . ?
C25 H25 1.0000 . ?
C25 C26 1.524(5) . ?
C25 C32 1.515(6) . ?
C25 C9 1.527(5) . ?
C23 H23A 0.9900 . ?
C23 H23B 0.9900 . ?
C23 C24 1.516(6) . ?
C26 C27 1.387(6) . ?
C26 C31 1.390(6) . ?
C32 C37 1.395(6) . ?
C32 C33 1.393(6) . ?
C5 C6 1.394(5) . ?
C5 C4 1.401(5) . ?
C59 H59 1.0000 . ?
C59 C66 1.523(5) . ?
C59 C43 1.521(5) . ?
C59 C60 1.532(5) . ?
C9 C8 1.390(5) . ?
C9 C4 1.395(5) . ?
C18 H18 0.9500 . ?
C18 C19 1.384(6) . ?
C6 H6 0.9500 . ?
C66 C67 1.400(6) . ?
C66 C71 1.397(6) . ?
C51 C44 1.534(6) . ?
C51 C56 1.393(6) . ?
C51 C52 1.386(6) . ?
C41 C40 1.395(5) . ?
C41 C42 1.387(5) . ?
C41 C57 1.510(5) . ?
C45 C44 1.523(5) . ?
C45 C50 1.394(6) . ?
C45 C46 1.390(6) . ?
C40 H40 0.9500 . ?
C8 H8 0.9500 . ?
C43 C42 1.392(5) . ?
C44 H44 1.0000 . ?
C27 H27 0.9500 . ?
C27 C28 1.396(6) . ?
C50 H50 0.9500 . ?
C50 C49 1.403(7) . ?
C67 H67 0.9500 . ?
C67 C68 1.397(6) . ?
C46 H46 0.9500 . ?
C46 C47 1.394(6) . ?
C60 C65 1.395(6) . ?
C60 C61 1.398(5) . ?
C42 H42 0.9500 . ?
C16 H16 0.9500 . ?
C16 C15 1.407(6) . ?
C65 H65 0.9500 . ?
C65 C64 1.395(6) . ?
C47 H47 0.9500 . ?
C47 C48 1.383(7) . ?
C68 H68 0.9500 . ?
C68 C69 1.393(7) . ?
C57 H57A 0.9900 . ?
C57 H57B 0.9900 . ?
C57 C58 1.532(7) . ?
C22 H22 0.9500 . ?
C22 C21 1.394(6) . ?
C12 H12 0.9500 . ?
C12 C13 1.395(6) . ?
C37 H37 0.9500 . ?
C37 C36 1.396(7) . ?
C31 H31 0.9500 . ?
C31 C30 1.384(7) . ?
C71 H71 0.9500 . ?
C71 C70 1.394(6) . ?
C33 H33 0.9500 . ?
C33 C34 1.399(7) . ?
C56 H56 0.9500 . ?
C56 C55 1.381(6) . ?
C55 H55 0.9500 . ?
C55 C54 1.376(7) . ?
C69 H69 0.9500 . ?
C69 C70 1.378(7) . ?
C19 H19 0.9500 . ?
C19 C20 1.382(7) . ?
C52 H52 0.9500 . ?
C52 C53 1.387(7) . ?
C61 H61 0.9500 . ?
C61 C62 1.390(6) . ?
C35 H35 0.9500 . ?
C35 C34 1.387(7) . ?
C35 C36 1.380(8) . ?
C34 H34 0.9500 . ?
C20 H20 0.9500 . ?
C20 C21 1.390(7) . ?
C48 H48 0.9500 . ?
C48 C49 1.385(8) . ?
C21 H21 0.9500 . ?
C29 H29 0.9500 . ?
C29 C28 1.382(7) . ?
C29 C30 1.376(7) . ?
C54 H54 0.9500 . ?
C54 C53 1.389(7) . ?
C28 H28 0.9500 . ?
C70 H70 0.9500 . ?
C36 H36 0.9500 . ?
C15 H15 0.9500 . ?
C15 C14 1.370(7) . ?
C14 H14 0.9500 . ?
C14 C13 1.381(7) . ?
C63 H63 0.9500 . ?
C63 C64 1.388(6) . ?
C63 C62 1.389(7) . ?
C13 H13 0.9500 . ?
C58 H58A 0.9800 . ?
C58 H58B 0.9800 . ?
C58 H58C 0.9800 . ?
C64 H64 0.9500 . ?
C30 H30 0.9500 . ?
C49 H49 0.9500 . ?
C62 H62 0.9500 . ?
C24 H24A 0.9800 . ?
C24 H24B 0.9800 . ?
C24 H24C 0.9800 . ?
C53 H53 0.9500 . ?
C72 H72A 0.9900 . ?
C72 H72B 0.9900 . ?

loop_
_geom_torsion_atom_site_label_1
_geom_torsion_atom_site_label_2
_geom_torsion_atom_site_label_3
_geom_torsion_atom_site_label_4
_geom_torsion
_geom_torsion_site_symmetry_1
_geom_torsion_site_symmetry_2
_geom_torsion_site_symmetry_3
_geom_torsion_site_symmetry_4
_geom_torsion_publ_flag
N2 C38 C43 C59 -4.4(5) . . . . ?
N2 C38 C43 C42 177.8(3) . . . . ?
N1 C2 C3 N2 -0.1(4) . . . . ?
C2 N1 C1 Cu1 178.4(3) . . . . ?
C2 N1 C1 N2 0.4(4) . . . . ?
C2 N1 C4 C5 91.7(4) . . . . ?
C2 N1 C4 C9 -87.8(4) . . . . ?
C3 N2 C1 Cu1 -178.5(3) . . . . ?
C3 N2 C1 N1 -0.5(4) . . . . ?
C3 N2 C38 C39 94.0(4) . . . . ?
C3 N2 C38 C43 -85.4(4) . . . . ?
C10 C11 C16 C15 -177.1(4) . . . . ?
C10 C11 C12 C13 176.5(4) . . . . ?
C10 C17 C18 C19 -175.4(4) . . . . ?
C10 C17 C22 C21 175.3(4) . . . . ?
C10 C5 C6 C7 -175.7(4) . . . . ?
C10 C5 C4 N1 -1.9(5) . . . . ?
C10 C5 C4 C9 177.6(3) . . . . ?
C1 N2 C3 C2 0.4(4) . . . . ?
C1 N2 C38 C39 -91.2(4) . . . . ?
C1 N2 C38 C43 89.4(4) . . . . ?
C1 N1 C2 C3 -0.2(4) . . . . ?
C1 N1 C4 C5 -83.5(4) . . . . ?
C1 N1 C4 C9 97.0(4) . . . . ?
C39 C38 C43 C59 176.1(3) . . . . ?
C39 C38 C43 C42 -1.7(5) . . . . ?
C11 C10 C17 C18 -77.5(4) . . . . ?
C11 C10 C17 C22 106.5(4) . . . . ?
C11 C10 C5 C6 -39.3(5) . . . . ?
C11 C10 C5 C4 144.3(3) . . . . ?
C11 C16 C15 C14 -0.2(6) . . . . ?
C11 C12 C13 C14 1.5(7) . . . . ?
C17 C10 C11 C16 -30.3(5) . . . . ?
C17 C10 C11 C12 151.2(4) . . . . ?
C17 C10 C5 C6 91.0(4) . . . . ?
C17 C10 C5 C4 -85.4(4) . . . . ?
C17 C18 C19 C20 -0.3(6) . . . . ?
C17 C22 C21 C20 0.2(7) . . . . ?
C38 N2 C3 C2 175.7(3) . . . . ?
C38 N2 C1 Cu1 6.1(5) . . . . ?
C38 N2 C1 N1 -175.9(3) . . . . ?
C38 C39 C40 C41 0.7(6) . . . . ?
C38 C39 C44 C51 -92.6(4) . . . . ?
C38 C39 C44 C45 137.8(4) . . . . ?
C38 C43 C42 C41 1.4(6) . . . . ?
C25 C26 C27 C28 175.4(4) . . . . ?
C25 C26 C31 C30 -175.5(4) . . . . ?
C25 C32 C37 C36 177.2(4) . . . . ?
C25 C32 C33 C34 -177.9(4) . . . . ?
C25 C9 C8 C7 179.1(4) . . . . ?
C25 C9 C4 N1 -1.1(5) . . . . ?
C25 C9 C4 C5 179.4(3) . . . . ?
C23 C7 C6 C5 176.6(4) . . . . ?
C23 C7 C8 C9 -176.9(4) . . . . ?
C26 C25 C32 C37 83.9(4) . . . . ?
C26 C25 C32 C33 -98.1(4) . . . . ?
C26 C25 C9 C8 36.5(5) . . . . ?
C26 C25 C9 C4 -144.2(4) . . . . ?
C26 C27 C28 C29 -0.3(6) . . . . ?
C26 C31 C30 C29 0.1(7) . . . . ?
C32 C25 C26 C27 31.7(5) . . . . ?
C32 C25 C26 C31 -152.2(4) . . . . ?
C32 C25 C9 C8 -93.1(4) . . . . ?
C32 C25 C9 C4 86.2(4) . . . . ?
C32 C37 C36 C35 0.7(7) . . . . ?
C32 C33 C34 C35 0.8(7) . . . . ?
C5 C10 C11 C16 97.3(4) . . . . ?
C5 C10 C11 C12 -81.2(4) . . . . ?
C5 C10 C17 C18 154.7(3) . . . . ?
C5 C10 C17 C22 -21.3(5) . . . . ?
C59 C66 C67 C68 -177.4(4) . . . . ?
C59 C66 C71 C70 178.6(4) . . . . ?
C59 C43 C42 C41 -176.4(4) . . . . ?
C59 C60 C65 C64 177.5(4) . . . . ?
C59 C60 C61 C62 -177.8(4) . . . . ?
C9 C25 C26 C27 -96.6(4) . . . . ?
C9 C25 C26 C31 79.5(4) . . . . ?
C9 C25 C32 C37 -149.1(4) . . . . ?
C9 C25 C32 C33 28.9(5) . . . . ?
C18 C17 C22 C21 -0.7(6) . . . . ?
C18 C19 C20 C21 -0.3(7) . . . . ?
C6 C7 C23 C24 54.3(5) . . . . ?
C6 C7 C8 C9 1.9(6) . . . . ?
C6 C5 C4 N1 -178.5(3) . . . . ?
C6 C5 C4 C9 1.0(6) . . . . ?
C66 C59 C43 C38 120.7(4) . . . . ?
C66 C59 C43 C42 -61.6(5) . . . . ?
C66 C59 C60 C65 145.2(4) . . . . ?
C66 C59 C60 C61 -38.5(5) . . . . ?
C66 C67 C68 C69 -1.6(6) . . . . ?
C66 C71 C70 C69 -0.8(6) . . . . ?
C51 C56 C55 C54 -0.7(7) . . . . ?
C51 C52 C53 C54 -1.6(8) . . . . ?
C45 C50 C49 C48 0.3(7) . . . . ?
C45 C46 C47 C48 -0.2(6) . . . . ?
C40 C39 C38 N2 -178.8(3) . . . . ?
C40 C39 C38 C43 0.6(6) . . . . ?
C40 C39 C44 C51 87.7(4) . . . . ?
C40 C39 C44 C45 -42.0(5) . . . . ?
C40 C41 C42 C43 -0.1(6) . . . . ?
C40 C41 C57 C58 125.3(4) . . . . ?
C8 C7 C23 C24 -126.9(4) . . . . ?
C8 C7 C6 C5 -2.2(6) . . . . ?
C8 C9 C4 N1 178.2(3) . . . . ?
C8 C9 C4 C5 -1.3(6) . . . . ?
C43 C59 C66 C67 85.9(4) . . . . ?
C43 C59 C66 C71 -92.8(4) . . . . ?
C43 C59 C60 C65 17.9(5) . . . . ?
C43 C59 C60 C61 -165.8(3) . . . . ?
C44 C39 C38 N2 1.4(5) . . . . ?
C44 C39 C38 C43 -179.2(3) . . . . ?
C44 C39 C40 C41 -179.5(4) . . . . ?
C44 C51 C56 C55 -177.6(4) . . . . ?
C44 C51 C52 C53 178.7(4) . . . . ?
C44 C45 C50 C49 -179.6(4) . . . . ?
C44 C45 C46 C47 179.5(4) . . . . ?
C27 C26 C31 C30 0.8(6) . . . . ?
C50 C45 C44 C39 -85.2(4) . . . . ?
C50 C45 C44 C51 144.5(4) . . . . ?
C50 C45 C46 C47 0.8(6) . . . . ?
C4 N1 C2 C3 -175.8(3) . . . . ?
C4 N1 C1 Cu1 -5.9(5) . . . . ?
C4 N1 C1 N2 176.1(3) . . . . ?
C4 C5 C6 C7 0.8(6) . . . . ?
C4 C9 C8 C7 -0.2(6) . . . . ?
C67 C66 C71 C70 -0.1(6) . . . . ?
C67 C68 C69 C70 0.6(7) . . . . ?
C46 C45 C44 C39 96.0(4) . . . . ?
C46 C45 C44 C51 -34.2(5) . . . . ?
C46 C45 C50 C49 -0.8(6) . . . . ?
C46 C47 C48 C49 -0.4(7) . . . . ?
C60 C59 C66 C67 -41.9(5) . . . . ?
C60 C59 C66 C71 139.4(4) . . . . ?
C60 C59 C43 C38 -110.7(4) . . . . ?
C60 C59 C43 C42 67.1(4) . . . . ?
C60 C65 C64 C63 0.0(8) . . . . ?
C60 C61 C62 C63 0.4(7) . . . . ?
C42 C41 C40 C39 -1.0(6) . . . . ?
C42 C41 C57 C58 -54.3(5) . . . . ?
C16 C11 C12 C13 -2.1(6) . . . . ?
C16 C15 C14 C13 -0.4(7) . . . . ?
C65 C60 C61 C62 -1.3(6) . . . . ?
C47 C48 C49 C50 0.3(7) . . . . ?
C68 C69 C70 C71 0.5(7) . . . . ?
C57 C41 C40 C39 179.4(4) . . . . ?
C57 C41 C42 C43 179.5(4) . . . . ?
C22 C17 C18 C19 0.8(6) . . . . ?
C12 C11 C16 C15 1.4(6) . . . . ?
C37 C32 C33 C34 0.1(6) . . . . ?
C31 C26 C27 C28 -0.7(6) . . . . ?
C71 C66 C67 C68 1.3(6) . . . . ?
C33 C32 C37 C36 -0.8(6) . . . . ?
C56 C51 C44 C39 173.4(3) . . . . ?
C56 C51 C44 C45 -57.4(5) . . . . ?
C56 C51 C52 C53 -0.2(7) . . . . ?
C56 C55 C54 C53 -1.1(7) . . . . ?
C55 C54 C53 C52 2.2(8) . . . . ?
C19 C20 C21 C22 0.3(7) . . . . ?
C52 C51 C44 C39 -5.5(5) . . . . ?
C52 C51 C44 C45 123.7(4) . . . . ?
C52 C51 C56 C55 1.3(6) . . . . ?
C61 C60 C65 C64 1.1(7) . . . . ?
C34 C35 C36 C37 0.3(7) . . . . ?
C28 C29 C30 C31 -1.1(7) . . . . ?
C36 C35 C34 C33 -1.0(7) . . . . ?
C15 C14 C13 C12 -0.3(7) . . . . ?
C64 C63 C62 C61 0.7(7) . . . . ?
C30 C29 C28 C27 1.2(7) . . . . ?
C62 C63 C64 C65 -0.9(8) . . . . ?
